data_1560019
loop_
_publ_author_name
'Litle, Elishua D.'
'Wilkins, Lewis C.'
'Gabba\"i, Fran\,cois P.'

_publ_section_title
;
 Ligand-enforced intimacy between a gold cation and a carbenium ion:
 impact on stability and reactivity
;
_journal_issue 11
_journal_name_full 'Chemical Science'
_journal_page_first 3929
_journal_page_last 3936
_journal_paper_doi 10.1039/D0SC05777K
_journal_volume 12
_journal_year 2021
_chemical_formula_moiety 'C33 H30 N O P'
_chemical_formula_sum 'C33 H30 N O P'
_chemical_formula_weight 487.55
_space_group_crystal_system triclinic
_space_group_IT_number 2
_space_group_name_Hall '-P 1'
_space_group_name_H-M_alt 'P -1'
_atom_sites_solution_hydrogens geom
_atom_sites_solution_primary direct
_audit_creation_date 2020-04-03
_audit_creation_method
;
Olex2 1.2
(compiled 2018.05.29 svn.r3508 for OlexSys, GUI svn.r5506)
;
_audit_update_record
;
2020-10-16 deposited with the CCDC.	2021-01-08 downloaded from the CCDC.
;
_cell_angle_alpha 108.632(2)
_cell_angle_beta 96.250(2)
_cell_angle_gamma 93.485(2)
_cell_formula_units_Z 2
_cell_length_a 8.2229(5)
_cell_length_b 12.4346(6)
_cell_length_c 13.1943(7)
_cell_measurement_reflns_used 8901
_cell_measurement_temperature 110(2)
_cell_measurement_theta_max 30.54
_cell_measurement_theta_min 2.50
_cell_volume 1264.24(12)
_computing_cell_refinement 'SAINT V8.40A (?, 2016)'
_computing_data_reduction 'SAINT V8.40A (?, 2016)'
_computing_molecular_graphics 'Olex2 (Dolomanov et al., 2009)'
_computing_publication_material 'Olex2 (Dolomanov et al., 2009)'
_computing_structure_refinement 'XL (Sheldrick, 2008)'
_computing_structure_solution 'XS (Sheldrick, 2008)'
_diffrn_ambient_temperature 110.0
_diffrn_detector 'Bruker CMOS area detector'
_diffrn_detector_area_resol_mean 10.5
_diffrn_detector_type 'CMOS area detector'
_diffrn_measured_fraction_theta_full 0.997
_diffrn_measured_fraction_theta_max 0.995
_diffrn_measurement_device 'three-circle diffractometer'
_diffrn_measurement_device_type 'Bruker APEX-II CCD'
_diffrn_measurement_method '\f and \w scans'
_diffrn_radiation_monochromator 'mirror optics'
_diffrn_radiation_probe x-ray
_diffrn_radiation_type MoK\a
_diffrn_radiation_wavelength 0.71073
_diffrn_reflns_av_R_equivalents 0.0697
_diffrn_reflns_av_unetI/netI 0.0609
_diffrn_reflns_Laue_measured_fraction_full 0.997
_diffrn_reflns_Laue_measured_fraction_max 0.995
_diffrn_reflns_limit_h_max 11
_diffrn_reflns_limit_h_min -11
_diffrn_reflns_limit_k_max 17
_diffrn_reflns_limit_k_min -17
_diffrn_reflns_limit_l_max 18
_diffrn_reflns_limit_l_min -18
_diffrn_reflns_number 29288
_diffrn_reflns_point_group_measured_fraction_full 0.997
_diffrn_reflns_point_group_measured_fraction_max 0.995
_diffrn_reflns_theta_full 25.242
_diffrn_reflns_theta_max 30.033
_diffrn_reflns_theta_min 2.505
_diffrn_source 'microfocus sealed X-ray tube'
_diffrn_source_type 'Incoatec I\ms'
_diffrn_standards_number 0
_exptl_absorpt_coefficient_mu 0.136
_exptl_absorpt_correction_T_max 0.7461
_exptl_absorpt_correction_T_min 0.5115
_exptl_absorpt_correction_type multi-scan
_exptl_absorpt_process_details
;
SADABS-2016/2 (Bruker,2016/2) was used for absorption correction.
wR2(int) was 0.1444 before and 0.0811 after correction.
The Ratio of minimum to maximum transmission is 0.6856.
The \l/2 correction factor is Not present.
;
_exptl_crystal_colour colourless
_exptl_crystal_colour_primary colourless
_exptl_crystal_density_diffrn 1.281
_exptl_crystal_description plate
_exptl_crystal_F_000 516
_exptl_crystal_size_max 0.508
_exptl_crystal_size_mid 0.162
_exptl_crystal_size_min 0.1
_refine_diff_density_max 0.495
_refine_diff_density_min -0.461
_refine_diff_density_rms 0.058
_refine_ls_extinction_method none
_refine_ls_goodness_of_fit_ref 1.030
_refine_ls_hydrogen_treatment constr
_refine_ls_matrix_type full
_refine_ls_number_parameters 328
_refine_ls_number_reflns 7371
_refine_ls_number_restraints 0
_refine_ls_restrained_S_all 1.030
_refine_ls_R_factor_all 0.0675
_refine_ls_R_factor_gt 0.0485
_refine_ls_shift/su_max 0.000
_refine_ls_shift/su_mean 0.000
_refine_ls_structure_factor_coef Fsqd
_refine_ls_weighting_details 'w=1/[\s^2^(Fo^2^)+(0.0503P)^2^+0.6094P] where P=(Fo^2^+2Fc^2^)/3'
_refine_ls_weighting_scheme calc
_refine_ls_wR_factor_gt 0.1202
_refine_ls_wR_factor_ref 0.1335
_reflns_Friedel_coverage 0.000
_reflns_number_gt 5748
_reflns_number_total 7371
_reflns_threshold_expression 'I > 2\s(I)'
_cod_data_source_file d0sc05777k2.cif
_cod_data_source_block eli57_0m_a
_cod_depositor_comments 'Adding full bibliography for 1560018--1560030.cif.'
_cod_original_cell_volume 1264.23(12)
_cod_database_code 1560019
_shelxl_version_number 2013-3
_shelx_space_group_comment
;
The symmetry employed for this shelxl refinement is uniquely defined
by the following loop, which should always be used as a source of
symmetry information in preference to the above space-group names.
They are only intended as comments.
;
_shelx_estimated_absorpt_t_max 0.987
_shelx_estimated_absorpt_t_min 0.934
_olex2_refinement_description
;
1. Fixed Uiso
 At 1.2 times of:
  All C(H) groups
 At 1.5 times of:
  All C(H,H,H) groups, All O(H) groups
2.a Aromatic/amide H refined with riding coordinates:
 C3(H3), C4(H4), C5(H5), C6(H6), C8(H8), C9(H9), C10(H10), C11(H11), C12(H12),
 C14(H14), C15(H15), C16(H16), C17(H17), C18(H18), C21(H21), C22(H22), C24(H24),
  C25(H25), C27(H27), C28(H28), C29(H29), C30(H30), C31(H31)
2.b Idealised Me refined as rotating group:
 C32(H32A,H32B,H32C), C33(H33A,H33B,H33C)
2.c Idealised tetrahedral OH refined as rotating group:
 O1(H1)
;
_olex2_submission_special_instructions 'No special instructions were received'

loop_
_space_group_symop_operation_xyz
'x, y, z'
'-x, -y, -z'

loop_
_atom_site_label
_atom_site_type_symbol
_atom_site_fract_x
_atom_site_fract_y
_atom_site_fract_z
_atom_site_U_iso_or_equiv
_atom_site_adp_type
_atom_site_occupancy
_atom_site_site_symmetry_order
_atom_site_calc_flag
_atom_site_refinement_flags_posn
_atom_site_refinement_flags_adp
_atom_site_refinement_flags_occupancy
_atom_site_disorder_assembly
_atom_site_disorder_group
P1 P 0.64176(5) 0.74422(3) 0.32465(3) 0.01902(10) Uani 1 1 d . . . . .
O1 O 0.49103(14) 0.56516(10) 0.11645(9) 0.0248(2) Uani 1 1 d . . . . .
H1 H 0.5821 0.6013 0.1476 0.037 Uiso 1 1 calc GR . . . .
N1 N -0.08979(17) 0.16506(11) -0.07657(11) 0.0252(3) Uani 1 1 d . . . . .
C1 C 0.42693(17) 0.70157(12) 0.33743(11) 0.0170(3) Uani 1 1 d . . . . .
C2 C 0.34055(17) 0.59783(12) 0.26891(11) 0.0162(3) Uani 1 1 d . . . . .
C3 C 0.17777(18) 0.57308(13) 0.28220(12) 0.0198(3) Uani 1 1 d . . . . .
H3 H 0.1190 0.5031 0.2369 0.024 Uiso 1 1 calc R . . . .
C4 C 0.09889(18) 0.64774(13) 0.35973(12) 0.0217(3) Uani 1 1 d . . . . .
H4 H -0.0125 0.6291 0.3660 0.026 Uiso 1 1 calc R . . . .
C5 C 0.18375(18) 0.74911(12) 0.42757(12) 0.0204(3) Uani 1 1 d . . . . .
H5 H 0.1316 0.8008 0.4810 0.025 Uiso 1 1 calc R . . . .
C6 C 0.34650(18) 0.77425(12) 0.41643(12) 0.0199(3) Uani 1 1 d . . . . .
H6 H 0.4053 0.8432 0.4641 0.024 Uiso 1 1 calc R . . . .
C7 C 0.61794(18) 0.86794(13) 0.27916(12) 0.0203(3) Uani 1 1 d . . . . .
C8 C 0.6644(2) 0.85910(15) 0.17869(15) 0.0324(4) Uani 1 1 d . . . . .
H8 H 0.7065 0.7913 0.1383 0.039 Uiso 1 1 calc R . . . .
C9 C 0.6504(3) 0.94760(16) 0.13647(16) 0.0416(5) Uani 1 1 d . . . . .
H9 H 0.6812 0.9394 0.0672 0.050 Uiso 1 1 calc R . . . .
C10 C 0.5920(2) 1.04756(15) 0.19464(15) 0.0327(4) Uani 1 1 d . . . . .
H10 H 0.5854 1.1088 0.1665 0.039 Uiso 1 1 calc R . . . .
C11 C 0.5431(2) 1.05792(13) 0.29414(13) 0.0257(3) Uani 1 1 d . . . . .
H11 H 0.5016 1.1260 0.3342 0.031 Uiso 1 1 calc R . . . .
C12 C 0.5550(2) 0.96871(13) 0.33516(12) 0.0232(3) Uani 1 1 d . . . . .
H12 H 0.5196 0.9762 0.4030 0.028 Uiso 1 1 calc R . . . .
C13 C 0.73198(18) 0.80704(13) 0.46675(12) 0.0204(3) Uani 1 1 d . . . . .
C14 C 0.73913(19) 0.73404(14) 0.52843(13) 0.0251(3) Uani 1 1 d . . . . .
H14 H 0.6859 0.6586 0.4986 0.030 Uiso 1 1 calc R . . . .
C15 C 0.8228(2) 0.77016(16) 0.63268(14) 0.0306(4) Uani 1 1 d . . . . .
H15 H 0.8260 0.7195 0.6735 0.037 Uiso 1 1 calc R . . . .
C16 C 0.9018(2) 0.87967(16) 0.67746(14) 0.0318(4) Uani 1 1 d . . . . .
H16 H 0.9591 0.9043 0.7487 0.038 Uiso 1 1 calc R . . . .
C17 C 0.8966(2) 0.95300(15) 0.61755(14) 0.0305(4) Uani 1 1 d . . . . .
H17 H 0.9504 1.0282 0.6479 0.037 Uiso 1 1 calc R . . . .
C18 C 0.81282(19) 0.91690(14) 0.51302(13) 0.0249(3) Uani 1 1 d . . . . .
H18 H 0.8106 0.9678 0.4725 0.030 Uiso 1 1 calc R . . . .
C19 C 0.42315(18) 0.50905(12) 0.18442(11) 0.0172(3) Uani 1 1 d . . . . .
C20 C 0.29686(18) 0.41307(12) 0.11142(11) 0.0176(3) Uani 1 1 d . . . . .
C21 C 0.19493(18) 0.43082(12) 0.02800(11) 0.0190(3) Uani 1 1 d . . . . .
H21 H 0.2128 0.5002 0.0133 0.023 Uiso 1 1 calc R . . . .
C22 C 0.06830(19) 0.35054(13) -0.03416(12) 0.0210(3) Uani 1 1 d . . . . .
H22 H 0.0026 0.3654 -0.0911 0.025 Uiso 1 1 calc R . . . .
C23 C 0.03554(19) 0.24752(12) -0.01437(12) 0.0201(3) Uani 1 1 d . . . . .
C24 C 0.14016(19) 0.22882(12) 0.06881(12) 0.0211(3) Uani 1 1 d . . . . .
H24 H 0.1226 0.1596 0.0840 0.025 Uiso 1 1 calc R . . . .
C25 C 0.26813(18) 0.30900(12) 0.12897(12) 0.0198(3) Uani 1 1 d . . . . .
H25 H 0.3380 0.2929 0.1834 0.024 Uiso 1 1 calc R . . . .
C26 C 0.55662(18) 0.45924(12) 0.24138(12) 0.0185(3) Uani 1 1 d . . . . .
C27 C 0.54115(19) 0.44674(13) 0.34128(12) 0.0222(3) Uani 1 1 d . . . . .
H27 H 0.4502 0.4742 0.3769 0.027 Uiso 1 1 calc R . . . .
C28 C 0.6564(2) 0.39490(14) 0.38951(13) 0.0277(3) Uani 1 1 d . . . . .
H28 H 0.6434 0.3865 0.4574 0.033 Uiso 1 1 calc R . . . .
C29 C 0.7901(2) 0.35537(14) 0.33902(14) 0.0290(3) Uani 1 1 d . . . . .
H29 H 0.8703 0.3212 0.3726 0.035 Uiso 1 1 calc R . . . .
C30 C 0.8062(2) 0.36591(14) 0.23900(15) 0.0287(3) Uani 1 1 d . . . . .
H30 H 0.8970 0.3378 0.2035 0.034 Uiso 1 1 calc R . . . .
C31 C 0.6903(2) 0.41725(13) 0.19048(13) 0.0252(3) Uani 1 1 d . . . . .
H31 H 0.7024 0.4238 0.1218 0.030 Uiso 1 1 calc R . . . .
C32 C -0.1767(3) 0.09836(18) -0.02330(17) 0.0437(5) Uani 1 1 d . . . . .
H32A H -0.0971 0.0671 0.0177 0.066 Uiso 1 1 calc GR . . . .
H32B H -0.2481 0.0357 -0.0775 0.066 Uiso 1 1 calc GR . . . .
H32C H -0.2436 0.1472 0.0259 0.066 Uiso 1 1 calc GR . . . .
C33 C -0.1996(2) 0.19507(16) -0.15503(15) 0.0344(4) Uani 1 1 d . . . . .
H33A H -0.2613 0.2573 -0.1174 0.052 Uiso 1 1 calc GR . . . .
H33B H -0.2765 0.1285 -0.1973 0.052 Uiso 1 1 calc GR . . . .
H33C H -0.1351 0.2196 -0.2034 0.052 Uiso 1 1 calc GR . . . .

loop_
_atom_site_aniso_label
_atom_site_aniso_U_11
_atom_site_aniso_U_22
_atom_site_aniso_U_33
_atom_site_aniso_U_23
_atom_site_aniso_U_13
_atom_site_aniso_U_12
P1 0.01859(18) 0.01633(18) 0.01910(18) 0.00157(14) 0.00200(13) 0.00307(13)
O1 0.0257(6) 0.0290(6) 0.0202(5) 0.0105(5) 0.0019(4) -0.0050(5)
N1 0.0262(7) 0.0217(6) 0.0236(6) 0.0052(5) -0.0043(5) -0.0024(5)
C1 0.0179(6) 0.0154(6) 0.0168(6) 0.0043(5) 0.0006(5) 0.0042(5)
C2 0.0185(6) 0.0161(6) 0.0142(6) 0.0048(5) 0.0014(5) 0.0051(5)
C3 0.0197(7) 0.0187(7) 0.0184(7) 0.0028(5) 0.0012(5) 0.0019(5)
C4 0.0185(7) 0.0249(7) 0.0224(7) 0.0077(6) 0.0042(5) 0.0062(6)
C5 0.0231(7) 0.0192(7) 0.0188(7) 0.0040(5) 0.0052(5) 0.0090(6)
C6 0.0231(7) 0.0156(7) 0.0183(7) 0.0019(5) 0.0011(5) 0.0052(5)
C7 0.0184(7) 0.0181(7) 0.0214(7) 0.0032(5) 0.0013(5) 0.0007(5)
C8 0.0426(10) 0.0259(8) 0.0329(9) 0.0093(7) 0.0200(8) 0.0098(7)
C9 0.0643(14) 0.0330(10) 0.0368(10) 0.0163(8) 0.0282(10) 0.0106(9)
C10 0.0433(10) 0.0244(8) 0.0337(9) 0.0125(7) 0.0098(8) 0.0040(7)
C11 0.0282(8) 0.0196(7) 0.0258(8) 0.0036(6) 0.0004(6) 0.0034(6)
C12 0.0275(8) 0.0214(7) 0.0182(7) 0.0032(6) 0.0022(6) 0.0046(6)
C13 0.0168(6) 0.0213(7) 0.0210(7) 0.0036(6) 0.0008(5) 0.0064(5)
C14 0.0211(7) 0.0269(8) 0.0280(8) 0.0101(6) 0.0018(6) 0.0057(6)
C15 0.0267(8) 0.0407(10) 0.0282(8) 0.0155(7) 0.0033(6) 0.0104(7)
C16 0.0237(8) 0.0453(11) 0.0216(8) 0.0049(7) -0.0012(6) 0.0071(7)
C17 0.0248(8) 0.0303(9) 0.0278(8) 0.0000(7) -0.0034(6) 0.0016(7)
C18 0.0230(7) 0.0222(7) 0.0261(8) 0.0047(6) -0.0026(6) 0.0034(6)
C19 0.0203(7) 0.0158(6) 0.0150(6) 0.0041(5) 0.0031(5) 0.0026(5)
C20 0.0204(7) 0.0160(6) 0.0147(6) 0.0024(5) 0.0032(5) 0.0032(5)
C21 0.0238(7) 0.0158(6) 0.0177(6) 0.0054(5) 0.0035(5) 0.0033(5)
C22 0.0235(7) 0.0215(7) 0.0172(7) 0.0053(5) 0.0005(5) 0.0052(6)
C23 0.0227(7) 0.0167(7) 0.0180(7) 0.0019(5) 0.0030(5) 0.0011(5)
C24 0.0262(7) 0.0166(7) 0.0200(7) 0.0056(5) 0.0024(5) 0.0025(5)
C25 0.0237(7) 0.0177(7) 0.0172(6) 0.0048(5) 0.0009(5) 0.0036(5)
C26 0.0190(7) 0.0144(6) 0.0195(7) 0.0024(5) 0.0017(5) 0.0023(5)
C27 0.0238(7) 0.0211(7) 0.0216(7) 0.0054(6) 0.0048(6) 0.0078(6)
C28 0.0330(9) 0.0256(8) 0.0252(8) 0.0087(6) 0.0020(6) 0.0105(7)
C29 0.0249(8) 0.0250(8) 0.0358(9) 0.0084(7) -0.0008(7) 0.0091(6)
C30 0.0202(7) 0.0245(8) 0.0407(9) 0.0076(7) 0.0082(7) 0.0072(6)
C31 0.0254(8) 0.0231(8) 0.0267(8) 0.0052(6) 0.0090(6) 0.0057(6)
C32 0.0467(12) 0.0392(11) 0.0435(11) 0.0206(9) -0.0091(9) -0.0191(9)
C33 0.0361(10) 0.0295(9) 0.0321(9) 0.0095(7) -0.0128(7) -0.0052(7)

loop_
_atom_type_symbol
_atom_type_description
_atom_type_scat_dispersion_real
_atom_type_scat_dispersion_imag
_atom_type_scat_source
C C 0.0033 0.0016 'International Tables Vol C Tables 4.2.6.8 and 6.1.1.4'
H H 0.0000 0.0000 'International Tables Vol C Tables 4.2.6.8 and 6.1.1.4'
N N 0.0061 0.0033 'International Tables Vol C Tables 4.2.6.8 and 6.1.1.4'
O O 0.0106 0.0060 'International Tables Vol C Tables 4.2.6.8 and 6.1.1.4'
P P 0.1023 0.0942 'International Tables Vol C Tables 4.2.6.8 and 6.1.1.4'

loop_
_geom_angle_atom_site_label_1
_geom_angle_atom_site_label_2
_geom_angle_atom_site_label_3
_geom_angle
_geom_angle_site_symmetry_1
_geom_angle_site_symmetry_3
_geom_angle_publ_flag
C7 P1 C1 102.02(6) . . ?
C7 P1 C13 103.96(7) . . ?
C13 P1 C1 101.50(7) . . ?
C19 O1 H1 109.5 . . ?
C23 N1 C32 117.81(13) . . ?
C23 N1 C33 117.28(13) . . ?
C32 N1 C33 112.05(15) . . ?
C2 C1 P1 121.86(10) . . ?
C6 C1 P1 119.56(11) . . ?
C6 C1 C2 118.58(13) . . ?
C1 C2 C19 122.04(12) . . ?
C3 C2 C1 118.36(13) . . ?
C3 C2 C19 119.53(12) . . ?
C2 C3 H3 118.9 . . ?
C4 C3 C2 122.14(14) . . ?
C4 C3 H3 118.9 . . ?
C3 C4 H4 120.2 . . ?
C5 C4 C3 119.60(14) . . ?
C5 C4 H4 120.2 . . ?
C4 C5 H5 120.5 . . ?
C4 C5 C6 118.97(13) . . ?
C6 C5 H5 120.5 . . ?
C1 C6 H6 118.8 . . ?
C5 C6 C1 122.32(13) . . ?
C5 C6 H6 118.8 . . ?
C8 C7 P1 116.56(12) . . ?
C8 C7 C12 117.42(14) . . ?
C12 C7 P1 126.01(12) . . ?
C7 C8 H8 119.4 . . ?
C9 C8 C7 121.17(16) . . ?
C9 C8 H8 119.4 . . ?
C8 C9 H9 119.8 . . ?
C10 C9 C8 120.32(16) . . ?
C10 C9 H9 119.8 . . ?
C9 C10 H10 120.2 . . ?
C9 C10 C11 119.60(16) . . ?
C11 C10 H10 120.2 . . ?
C10 C11 H11 120.1 . . ?
C10 C11 C12 119.83(15) . . ?
C12 C11 H11 120.1 . . ?
C7 C12 H12 119.2 . . ?
C11 C12 C7 121.63(14) . . ?
C11 C12 H12 119.2 . . ?
C14 C13 P1 116.90(12) . . ?
C18 C13 P1 124.64(12) . . ?
C18 C13 C14 117.87(14) . . ?
C13 C14 H14 119.5 . . ?
C15 C14 C13 121.00(16) . . ?
C15 C14 H14 119.5 . . ?
C14 C15 H15 119.8 . . ?
C16 C15 C14 120.33(16) . . ?
C16 C15 H15 119.8 . . ?
C15 C16 H16 120.2 . . ?
C17 C16 C15 119.52(16) . . ?
C17 C16 H16 120.2 . . ?
C16 C17 H17 119.9 . . ?
C16 C17 C18 120.22(17) . . ?
C18 C17 H17 119.9 . . ?
C13 C18 H18 119.5 . . ?
C17 C18 C13 121.06(16) . . ?
C17 C18 H18 119.5 . . ?
O1 C19 C2 107.92(11) . . ?
O1 C19 C20 106.82(11) . . ?
O1 C19 C26 111.35(12) . . ?
C20 C19 C2 111.01(11) . . ?
C20 C19 C26 109.67(11) . . ?
C26 C19 C2 110.03(11) . . ?
C21 C20 C19 119.80(12) . . ?
C21 C20 C25 117.03(13) . . ?
C25 C20 C19 122.97(13) . . ?
C20 C21 H21 118.9 . . ?
C22 C21 C20 122.12(13) . . ?
C22 C21 H21 118.9 . . ?
C21 C22 H22 119.5 . . ?
C21 C22 C23 121.00(13) . . ?
C23 C22 H22 119.5 . . ?
N1 C23 C22 122.00(13) . . ?
N1 C23 C24 121.09(13) . . ?
C22 C23 C24 116.86(13) . . ?
C23 C24 H24 119.3 . . ?
C25 C24 C23 121.46(14) . . ?
C25 C24 H24 119.3 . . ?
C20 C25 H25 119.3 . . ?
C24 C25 C20 121.48(13) . . ?
C24 C25 H25 119.3 . . ?
C27 C26 C19 121.08(13) . . ?
C31 C26 C19 120.50(13) . . ?
C31 C26 C27 118.23(14) . . ?
C26 C27 H27 119.5 . . ?
C28 C27 C26 121.10(14) . . ?
C28 C27 H27 119.5 . . ?
C27 C28 H28 120.0 . . ?
C29 C28 C27 120.09(15) . . ?
C29 C28 H28 120.0 . . ?
C28 C29 H29 120.2 . . ?
C28 C29 C30 119.51(15) . . ?
C30 C29 H29 120.2 . . ?
C29 C30 H30 119.8 . . ?
C29 C30 C31 120.36(15) . . ?
C31 C30 H30 119.8 . . ?
C26 C31 H31 119.7 . . ?
C30 C31 C26 120.68(15) . . ?
C30 C31 H31 119.7 . . ?
N1 C32 H32A 109.5 . . ?
N1 C32 H32B 109.5 . . ?
N1 C32 H32C 109.5 . . ?
H32A C32 H32B 109.5 . . ?
H32A C32 H32C 109.5 . . ?
H32B C32 H32C 109.5 . . ?
N1 C33 H33A 109.5 . . ?
N1 C33 H33B 109.5 . . ?
N1 C33 H33C 109.5 . . ?
H33A C33 H33B 109.5 . . ?
H33A C33 H33C 109.5 . . ?
H33B C33 H33C 109.5 . . ?

loop_
_geom_bond_atom_site_label_1
_geom_bond_atom_site_label_2
_geom_bond_distance
_geom_bond_site_symmetry_2
_geom_bond_publ_flag
P1 C1 1.8543(15) . ?
P1 C7 1.8347(16) . ?
P1 C13 1.8348(15) . ?
O1 H1 0.8400 . ?
O1 C19 1.4366(17) . ?
N1 C23 1.3917(19) . ?
N1 C32 1.450(2) . ?
N1 C33 1.453(2) . ?
C1 C2 1.4106(19) . ?
C1 C6 1.4005(19) . ?
C2 C3 1.397(2) . ?
C2 C19 1.5467(19) . ?
C3 H3 0.9500 . ?
C3 C4 1.393(2) . ?
C4 H4 0.9500 . ?
C4 C5 1.383(2) . ?
C5 H5 0.9500 . ?
C5 C6 1.390(2) . ?
C6 H6 0.9500 . ?
C7 C8 1.392(2) . ?
C7 C12 1.398(2) . ?
C8 H8 0.9500 . ?
C8 C9 1.388(2) . ?
C9 H9 0.9500 . ?
C9 C10 1.381(3) . ?
C10 H10 0.9500 . ?
C10 C11 1.384(2) . ?
C11 H11 0.9500 . ?
C11 C12 1.385(2) . ?
C12 H12 0.9500 . ?
C13 C14 1.399(2) . ?
C13 C18 1.396(2) . ?
C14 H14 0.9500 . ?
C14 C15 1.389(2) . ?
C15 H15 0.9500 . ?
C15 C16 1.386(3) . ?
C16 H16 0.9500 . ?
C16 C17 1.384(3) . ?
C17 H17 0.9500 . ?
C17 C18 1.392(2) . ?
C18 H18 0.9500 . ?
C19 C20 1.526(2) . ?
C19 C26 1.534(2) . ?
C20 C21 1.393(2) . ?
C20 C25 1.397(2) . ?
C21 H21 0.9500 . ?
C21 C22 1.385(2) . ?
C22 H22 0.9500 . ?
C22 C23 1.403(2) . ?
C23 C24 1.407(2) . ?
C24 H24 0.9500 . ?
C24 C25 1.384(2) . ?
C25 H25 0.9500 . ?
C26 C27 1.394(2) . ?
C26 C31 1.393(2) . ?
C27 H27 0.9500 . ?
C27 C28 1.387(2) . ?
C28 H28 0.9500 . ?
C28 C29 1.382(2) . ?
C29 H29 0.9500 . ?
C29 C30 1.387(3) . ?
C30 H30 0.9500 . ?
C30 C31 1.388(2) . ?
C31 H31 0.9500 . ?
C32 H32A 0.9800 . ?
C32 H32B 0.9800 . ?
C32 H32C 0.9800 . ?
C33 H33A 0.9800 . ?
C33 H33B 0.9800 . ?
C33 H33C 0.9800 . ?

loop_
_geom_torsion_atom_site_label_1
_geom_torsion_atom_site_label_2
_geom_torsion_atom_site_label_3
_geom_torsion_atom_site_label_4
_geom_torsion
_geom_torsion_site_symmetry_1
_geom_torsion_site_symmetry_2
_geom_torsion_site_symmetry_3
_geom_torsion_site_symmetry_4
_geom_torsion_publ_flag
P1 C1 C2 C3 -178.60(10) . . . . ?
P1 C1 C2 C19 4.58(18) . . . . ?
P1 C1 C6 C5 177.64(11) . . . . ?
P1 C7 C8 C9 179.61(16) . . . . ?
P1 C7 C12 C11 179.51(12) . . . . ?
P1 C13 C14 C15 172.14(12) . . . . ?
P1 C13 C18 C17 -171.46(13) . . . . ?
O1 C19 C20 C21 -39.48(17) . . . . ?
O1 C19 C20 C25 145.76(13) . . . . ?
O1 C19 C26 C27 151.62(13) . . . . ?
O1 C19 C26 C31 -33.35(18) . . . . ?
N1 C23 C24 C25 178.08(14) . . . . ?
C1 P1 C7 C8 -118.58(13) . . . . ?
C1 P1 C7 C12 60.23(15) . . . . ?
C1 P1 C13 C14 63.96(13) . . . . ?
C1 P1 C13 C18 -125.07(13) . . . . ?
C1 C2 C3 C4 0.6(2) . . . . ?
C1 C2 C19 O1 -55.53(16) . . . . ?
C1 C2 C19 C20 -172.27(12) . . . . ?
C1 C2 C19 C26 66.15(16) . . . . ?
C2 C1 C6 C5 -1.8(2) . . . . ?
C2 C3 C4 C5 -1.1(2) . . . . ?
C2 C19 C20 C21 77.93(16) . . . . ?
C2 C19 C20 C25 -96.83(15) . . . . ?
C2 C19 C26 C27 32.01(18) . . . . ?
C2 C19 C26 C31 -152.97(14) . . . . ?
C3 C2 C19 O1 127.69(13) . . . . ?
C3 C2 C19 C20 10.95(17) . . . . ?
C3 C2 C19 C26 -110.63(14) . . . . ?
C3 C4 C5 C6 0.2(2) . . . . ?
C4 C5 C6 C1 1.3(2) . . . . ?
C6 C1 C2 C3 0.8(2) . . . . ?
C6 C1 C2 C19 -176.01(12) . . . . ?
C7 P1 C1 C2 112.88(12) . . . . ?
C7 P1 C1 C6 -66.53(12) . . . . ?
C7 P1 C13 C14 169.60(11) . . . . ?
C7 P1 C13 C18 -19.43(15) . . . . ?
C7 C8 C9 C10 1.0(3) . . . . ?
C8 C7 C12 C11 -1.7(2) . . . . ?
C8 C9 C10 C11 -1.8(3) . . . . ?
C9 C10 C11 C12 0.8(3) . . . . ?
C10 C11 C12 C7 1.0(3) . . . . ?
C12 C7 C8 C9 0.7(3) . . . . ?
C13 P1 C1 C2 -139.96(12) . . . . ?
C13 P1 C1 C6 40.64(13) . . . . ?
C13 P1 C7 C8 136.17(13) . . . . ?
C13 P1 C7 C12 -45.02(15) . . . . ?
C13 C14 C15 C16 -0.3(2) . . . . ?
C14 C13 C18 C17 -0.6(2) . . . . ?
C14 C15 C16 C17 0.1(3) . . . . ?
C15 C16 C17 C18 -0.1(3) . . . . ?
C16 C17 C18 C13 0.3(3) . . . . ?
C18 C13 C14 C15 0.5(2) . . . . ?
C19 C2 C3 C4 177.52(13) . . . . ?
C19 C20 C21 C22 -173.89(13) . . . . ?
C19 C20 C25 C24 172.53(13) . . . . ?
C19 C26 C27 C28 175.74(14) . . . . ?
C19 C26 C31 C30 -176.12(14) . . . . ?
C20 C19 C26 C27 -90.37(16) . . . . ?
C20 C19 C26 C31 84.66(16) . . . . ?
C20 C21 C22 C23 1.0(2) . . . . ?
C21 C20 C25 C24 -2.4(2) . . . . ?
C21 C22 C23 N1 -179.24(14) . . . . ?
C21 C22 C23 C24 -1.9(2) . . . . ?
C22 C23 C24 C25 0.7(2) . . . . ?
C23 C24 C25 C20 1.5(2) . . . . ?
C25 C20 C21 C22 1.2(2) . . . . ?
C26 C19 C20 C21 -160.28(13) . . . . ?
C26 C19 C20 C25 24.96(18) . . . . ?
C26 C27 C28 C29 0.5(3) . . . . ?
C27 C26 C31 C30 -1.0(2) . . . . ?
C27 C28 C29 C30 -1.3(3) . . . . ?
C28 C29 C30 C31 0.9(3) . . . . ?
C29 C30 C31 C26 0.2(3) . . . . ?
C31 C26 C27 C28 0.6(2) . . . . ?
C32 N1 C23 C22 -145.93(17) . . . . ?
C32 N1 C23 C24 36.8(2) . . . . ?
C33 N1 C23 C22 -7.4(2) . . . . ?
C33 N1 C23 C24 175.39(15) . . . . ?
